data_7700138
loop_
_publ_author_name
'Wu, Xue-Song'
'Bao, Hong-Fei'
'Zhu, Fu-Long'
'Sun, Jing'
'Wang, Xin-Long'
'Su, Zhong-Min'

_publ_section_title
;
 Syntheses and magnetic properties of high-dimensional
 cucurbit[6]uril-based metal-organic rotaxane frameworks.
;
_journal_issue 27
_journal_name_full 'Dalton transactions (Cambridge, England : 2003)'
_journal_page_first 9939
_journal_page_last 9943
_journal_paper_doi 10.1039/c9dt01544b
_journal_volume 48
_journal_year 2019
_chemical_formula_moiety 'C23 H19 Co N2 O6, C18 H18 N12 O6'
_chemical_formula_sum 'C41 H57 Co N14 O22'
_chemical_formula_weight 1156.93
_space_group_crystal_system monoclinic
_space_group_IT_number 14
_space_group_name_Hall '-P 2yn'
_space_group_name_H-M_alt 'P 1 21/n 1'
_symmetry_space_group_name_Hall '-P 2yn'
_symmetry_space_group_name_H-M 'P 1 21/n 1'
_atom_sites_solution_hydrogens geom
_atom_sites_solution_primary dual
_audit_creation_date 2019-05-10
_audit_creation_method
;
Olex2 1.2
(compiled 2018.05.29 svn.r3508 for OlexSys, GUI svn.r5506)
;
_audit_update_record
;
2019-05-29 deposited with the CCDC.    2019-05-31 downloaded from the CCDC.
;
_cell_angle_alpha 90
_cell_angle_beta 92.949(5)
_cell_angle_gamma 90
_cell_formula_units_Z 4
_cell_length_a 13.868(5)
_cell_length_b 14.824(5)
_cell_length_c 25.364(5)
_cell_measurement_reflns_used 9897
_cell_measurement_temperature 293(2)
_cell_measurement_theta_max 25.086
_cell_measurement_theta_min 2.528
_cell_volume 5207(3)
_computing_cell_refinement 'APEX2(Bruker, 2005)'
_computing_data_collection 'APEX2(Bruker, 2005)'
_computing_data_reduction 'SAINT(Bruker, 2006)'
_computing_molecular_graphics 'SHELXTL (Sheldrick, 2008)'
_computing_publication_material 'SHELXTL (Sheldrick, 2008)'
_computing_structure_refinement 'Shelxl2014 (Sheldrick, 2015b)'
_computing_structure_solution 'ShelXT2014 (Sheldrick, 2015a)'
_diffrn_ambient_temperature 293.02
_diffrn_detector 'charge-coupled device (CCD) area detector'
_diffrn_detector_area_resol_mean 7.9
_diffrn_detector_type 'Bruker APEX II'
_diffrn_measured_fraction_theta_full 0.989
_diffrn_measured_fraction_theta_max 0.989
_diffrn_measurement_device 'three-circle diffractometer'
_diffrn_measurement_device_type 'Bruker SMART APEX II'
_diffrn_measurement_method '0.5\% \w and 0.5\% \f scans'
_diffrn_radiation_collimation 'focusing mirrors'
_diffrn_radiation_detector 'Bruker APEX II'
_diffrn_radiation_monochromator 'mirror optics'
_diffrn_radiation_probe x-ray
_diffrn_radiation_type MoK\a
_diffrn_radiation_wavelength 0.71069
_diffrn_reflns_av_R_equivalents 0.0331
_diffrn_reflns_av_unetI/netI 0.0250
_diffrn_reflns_Laue_measured_fraction_full 0.989
_diffrn_reflns_Laue_measured_fraction_max 0.989
_diffrn_reflns_limit_h_max 16
_diffrn_reflns_limit_h_min -16
_diffrn_reflns_limit_k_max 17
_diffrn_reflns_limit_k_min -17
_diffrn_reflns_limit_l_max 30
_diffrn_reflns_limit_l_min -30
_diffrn_reflns_number 41404
_diffrn_reflns_point_group_measured_fraction_full 0.989
_diffrn_reflns_point_group_measured_fraction_max 0.989
_diffrn_reflns_theta_full 25.086
_diffrn_reflns_theta_max 25.086
_diffrn_reflns_theta_min 2.528
_diffrn_source 'microfocus sealed X-ray tube'
_diffrn_source_type 'Incoatec I\ms'
_exptl_absorpt_coefficient_mu 0.423
_exptl_absorpt_correction_T_max 0.92
_exptl_absorpt_correction_T_min 0.90
_exptl_absorpt_correction_type multi-scan
_exptl_absorpt_process_details
;
SADABS-2016/2 (Krause et al., 2015) was used for absorption correction.
;
_exptl_crystal_colour purple
_exptl_crystal_density_diffrn 1.476
_exptl_crystal_density_method 'not measured'
_exptl_crystal_description block
_exptl_crystal_F_000 2416
_exptl_crystal_size_max 0.24
_exptl_crystal_size_mid 0.22
_exptl_crystal_size_min 0.2
_refine_diff_density_max 0.527
_refine_diff_density_min -0.444
_refine_diff_density_rms 0.076
_refine_ls_extinction_method none
_refine_ls_goodness_of_fit_ref 1.086
_refine_ls_hydrogen_treatment constr
_refine_ls_matrix_type full
_refine_ls_number_parameters 613
_refine_ls_number_reflns 9162
_refine_ls_number_restraints 1
_refine_ls_restrained_S_all 1.089
_refine_ls_R_factor_all 0.0636
_refine_ls_R_factor_gt 0.0521
_refine_ls_shift/su_max 0.001
_refine_ls_shift/su_mean 0.000
_refine_ls_structure_factor_coef Fsqd
_refine_ls_weighting_details 'w=1/[\s^2^(Fo^2^)+(0.1046P)^2^+3.8460P] where P=(Fo^2^+2Fc^2^)/3'
_refine_ls_weighting_scheme calc
_refine_ls_wR_factor_gt 0.1590
_refine_ls_wR_factor_ref 0.1716
_reflns_Friedel_coverage 0.000
_reflns_number_gt 7560
_reflns_number_total 9162
_reflns_threshold_expression 'I > 2\s(I)'
_cod_data_source_file c9dt01544b2.cif
_cod_data_source_block 3
_cod_depositor_comments 'Adding full bibliography for 7700136--7700138.cif.'
_cod_database_code 7700138
_shelx_shelxl_version_number 2018/1
_shelx_space_group_comment
;
The symmetry employed for this shelxl refinement is uniquely defined
by the following loop, which should always be used as a source of
symmetry information in preference to the above space-group names.
They are only intended as comments.
;
_shelx_estimated_absorpt_t_max 0.54
_shelx_estimated_absorpt_t_min 0.21
_olex2_refinement_description
;
1. Fixed Uiso
 At 1.2 times of:
  All C(H) groups, All C(H,H) groups, All N(H,H) groups
2. Rigid bond restraints
 O3, Co1
 with sigma for 1-2 distances of 0.001 and sigma for 1-3 distances of 0.001
3.a Ternary CH refined with riding coordinates:
 C41(H41), C38(H38), C39(H39), C40(H40), C43(H43), C42(H42)
3.b Secondary CH2 refined with riding coordinates:
 N2(H2A,H2B), C23(H23A,H23B), C22(H22A,H22B), C34(H34A,H34B), C32(H32A,H32B),
 C26(H26A,H26B), C24(H24A,H24B), C36(H36A,H36B), C30(H30A,H30B), C28(H28A,H28B)
3.c Aromatic/amide H refined with riding coordinates:
 C6(H6), C11(H11), C13(H13), C9(H9), C7(H7), C4(H4), C21(H21), C3(H3),
 C17(H17), C19(H19), C18(H18)
;
_olex2_submission_special_instructions 'No special instructions were received'

loop_
_space_group_symop_operation_xyz
'x, y, z'
'-x+1/2, y+1/2, -z+1/2'
'-x, -y, -z'
'x-1/2, -y-1/2, z-1/2'

loop_
_atom_site_label
_atom_site_type_symbol
_atom_site_fract_x
_atom_site_fract_y
_atom_site_fract_z
_atom_site_U_iso_or_equiv
_atom_site_adp_type
_atom_site_occupancy
_atom_site_site_symmetry_order
_atom_site_calc_flag
_atom_site_refinement_flags_posn
_atom_site_refinement_flags_adp
Co1 Co -0.39442(2) 0.46744(2) 0.17281(2) 0.02738(13) Uani 1 1 d . U
O6 O 0.43967(15) 0.49467(16) 0.14794(10) 0.0486(6) Uani 1 1 d . .
O5 O 0.50016(13) 0.37780(14) 0.19061(9) 0.0382(5) Uani 1 1 d . .
O12 O 0.42838(19) 0.26168(16) 0.08359(9) 0.0513(6) Uani 1 1 d . .
O2 O -0.28764(14) 0.38854(15) 0.20208(8) 0.0401(5) Uani 1 1 d . .
C12 C -0.12854(18) 0.33269(18) 0.19991(11) 0.0269(6) Uani 1 1 d . .
N1 N -0.38090(17) 0.45387(15) 0.09220(10) 0.0308(5) Uani 1 1 d . .
O4 O -0.0665(2) 0.03327(15) 0.24488(10) 0.0535(6) Uani 1 1 d . .
O9 O 0.3541(2) -0.16573(16) -0.11771(10) 0.0619(7) Uani 1 1 d . .
C10 C -0.0742(2) 0.19307(18) 0.23937(11) 0.0289(6) Uani 1 1 d . .
N2 N -0.4395(2) 0.20468(16) 0.00763(11) 0.0443(7) Uani 1 1 d . .
H2A H -0.490158 0.226156 -0.011350 0.053 Uiso 1 1 calc R .
H2B H -0.452477 0.208729 0.041551 0.053 Uiso 1 1 calc R .
C15 C -0.0922(2) 0.1042(2) 0.26624(12) 0.0350(6) Uani 1 1 d . .
C2 C 0.32943(19) 0.38484(19) 0.17844(12) 0.0323(6) Uani 1 1 d . .
C6 C 0.1609(2) 0.3808(2) 0.15271(12) 0.0339(6) Uani 1 1 d . .
H6 H 0.110285 0.398744 0.129605 0.041 Uiso 1 1 calc R .
C5 C 0.14232(18) 0.32301(18) 0.19393(11) 0.0273(6) Uani 1 1 d . .
O10 O 0.5322(2) 0.19914(16) -0.13051(11) 0.0666(8) Uani 1 1 d . .
C8 C 0.04179(18) 0.29628(18) 0.20443(11) 0.0264(5) Uani 1 1 d . .
C11 C -0.14889(18) 0.25255(19) 0.22530(11) 0.0295(6) Uani 1 1 d . .
H11 H -0.212073 0.238621 0.232891 0.035 Uiso 1 1 calc R .
C1 C 0.4284(2) 0.4211(2) 0.17121(12) 0.0349(7) Uani 1 1 d . .
C13 C -0.03401(18) 0.35460(18) 0.19020(10) 0.0268(6) Uani 1 1 d . .
H13 H -0.020876 0.409116 0.173903 0.032 Uiso 1 1 calc R .
O1 O -0.18751(17) 0.46013(17) 0.15194(13) 0.0625(8) Uani 1 1 d . .
C9 C 0.01961(19) 0.21495(18) 0.22865(11) 0.0293(6) Uani 1 1 d . .
H9 H 0.069024 0.174586 0.237776 0.035 Uiso 1 1 calc R .
C7 C 0.2527(2) 0.4125(2) 0.14514(13) 0.0375(7) Uani 1 1 d . .
H7 H 0.263141 0.452362 0.117699 0.045 Uiso 1 1 calc R .
O8 O 0.1741(2) -0.09169(17) -0.03579(12) 0.0687(8) Uani 1 1 d . .
N6 N 0.2771(2) 0.19923(19) 0.08417(12) 0.0521(7) Uani 1 1 d . .
N10 N 0.3151(3) 0.0045(2) 0.14570(13) 0.0582(8) Uani 1 1 d . .
C4 C 0.22073(19) 0.29405(19) 0.22641(12) 0.0325(6) Uani 1 1 d . .
H4 H 0.210672 0.253876 0.253745 0.039 Uiso 1 1 calc R .
C21 C -0.3706(2) 0.37165(18) 0.07149(12) 0.0342(6) Uani 1 1 d . .
H21 H -0.366818 0.322377 0.094197 0.041 Uiso 1 1 calc R .
C33 C 0.3707(3) 0.2096(2) 0.10122(13) 0.0457(8) Uani 1 1 d . .
N13 N 0.2001(3) 0.02865(19) -0.09007(13) 0.0564(8) Uani 1 1 d . .
C3 C 0.31222(19) 0.3241(2) 0.21844(12) 0.0339(6) Uani 1 1 d . .
H3 H 0.363576 0.303501 0.240206 0.041 Uiso 1 1 calc R .
N14 N 0.3190(3) -0.02306(19) -0.14943(12) 0.0564(8) Uani 1 1 d . .
N3 N 0.3911(3) 0.12535(19) -0.15556(12) 0.0549(8) Uani 1 1 d . .
N7 N 0.3888(3) 0.15250(19) 0.14301(11) 0.0532(8) Uani 1 1 d . .
N5 N 0.2392(2) 0.19808(19) -0.00988(12) 0.0524(7) Uani 1 1 d . .
N11 N 0.2091(3) 0.04739(19) 0.08196(13) 0.0557(8) Uani 1 1 d . .
C14 C -0.20625(19) 0.39887(19) 0.18305(12) 0.0332(6) Uani 1 1 d . .
N9 N 0.4691(3) -0.06142(19) 0.17335(12) 0.0582(8) Uani 1 1 d . .
O7 O 0.2442(2) -0.10395(17) 0.09132(13) 0.0713(8) Uani 1 1 d . .
N4 N 0.2789(3) 0.17435(19) -0.09226(12) 0.0553(8) Uani 1 1 d . .
N12 N 0.1516(3) 0.0558(2) -0.00944(14) 0.0652(9) Uani 1 1 d . .
C23 C -0.4256(3) 0.1079(2) -0.00609(14) 0.0474(8) Uani 1 1 d . .
H23A H -0.368192 0.085592 0.013087 0.057 Uiso 1 1 calc R .
H23B H -0.415002 0.103340 -0.043496 0.057 Uiso 1 1 calc R .
C22 C -0.3536(3) 0.2612(2) -0.00206(14) 0.0467(8) Uani 1 1 d . .
H22A H -0.343792 0.262761 -0.039640 0.056 Uiso 1 1 calc R .
H22B H -0.296866 0.234303 0.015465 0.056 Uiso 1 1 calc R .
N8 N 0.5426(3) 0.08691(19) 0.16869(12) 0.0567(8) Uani 1 1 d . .
C20 C -0.3654(2) 0.35641(19) 0.01786(12) 0.0365(7) Uani 1 1 d . .
C34 C 0.2356(3) 0.2479(2) 0.03932(15) 0.0537(9) Uani 1 1 d . .
H34A H 0.269991 0.304427 0.035937 0.064 Uiso 1 1 calc R .
H34B H 0.168893 0.262015 0.045549 0.064 Uiso 1 1 calc R .
C41 C 0.2284(3) 0.1292(2) 0.11215(15) 0.0543(9) Uani 1 1 d . .
H41 H 0.169907 0.152082 0.127719 0.065 Uiso 1 1 calc R .
C17 C -0.3852(3) 0.52403(19) 0.05926(14) 0.0428(8) Uani 1 1 d . .
H17 H -0.392224 0.581500 0.073258 0.051 Uiso 1 1 calc R .
C19 C -0.3714(3) 0.4294(2) -0.01559(13) 0.0480(8) Uani 1 1 d . .
H19 H -0.369864 0.421454 -0.051908 0.058 Uiso 1 1 calc R .
C38 C 0.3622(4) 0.0424(2) -0.18300(13) 0.0558(10) Uani 1 1 d . .
H38 H 0.321765 0.054445 -0.215045 0.067 Uiso 1 1 calc R .
C39 C 0.1896(3) 0.1265(2) -0.08899(16) 0.0580(10) Uani 1 1 d . .
H39 H 0.140726 0.147621 -0.115439 0.070 Uiso 1 1 calc R .
C37 C 0.4884(4) 0.1356(2) -0.15105(14) 0.0566(10) Uani 1 1 d . .
C32 C 0.4751(3) 0.1585(2) 0.17683(15) 0.0580(10) Uani 1 1 d . .
H32A H 0.506333 0.215821 0.170734 0.070 Uiso 1 1 calc R .
H32B H 0.457311 0.157394 0.213323 0.070 Uiso 1 1 calc R .
C40 C 0.1597(3) 0.1453(3) -0.03220(17) 0.0592(10) Uani 1 1 d . .
H40 H 0.098503 0.178350 -0.031961 0.071 Uiso 1 1 calc R .
C18 C -0.3798(3) 0.5153(2) 0.00576(15) 0.0523(9) Uani 1 1 d . .
H18 H -0.381693 0.565861 -0.015938 0.063 Uiso 1 1 calc R .
C43 C 0.5398(3) 0.0009(2) 0.19564(13) 0.0580(10) Uani 1 1 d . .
H43 H 0.533917 0.008477 0.233720 0.070 Uiso 1 1 calc R .
C26 C 0.2179(4) -0.0216(2) -0.13726(15) 0.0614(11) Uani 1 1 d . .
H26A H 0.180568 0.004703 -0.166763 0.074 Uiso 1 1 calc R .
H26B H 0.195765 -0.083161 -0.132996 0.074 Uiso 1 1 calc R .
C42 C 0.3051(3) 0.1001(2) 0.15503(15) 0.0564(10) Uani 1 1 d . .
H42 H 0.284327 0.112609 0.190651 0.068 Uiso 1 1 calc R .
C25 C 0.3751(3) -0.0991(2) -0.14298(13) 0.0530(9) Uani 1 1 d . .
C24 C -0.5097(3) 0.04920(19) 0.00634(16) 0.0520(9) Uani 1 1 d . .
H24A H -0.566837 0.069347 -0.014012 0.062 Uiso 1 1 calc R .
H24B H -0.522132 0.054939 0.043476 0.062 Uiso 1 1 calc R .
C36 C 0.3249(3) 0.1933(2) -0.14119(15) 0.0578(10) Uani 1 1 d . .
H36A H 0.275445 0.199877 -0.169370 0.069 Uiso 1 1 calc R .
H36B H 0.359022 0.250327 -0.137648 0.069 Uiso 1 1 calc R .
C30 C 0.3680(4) -0.0560(3) 0.18175(17) 0.0683(13) Uani 1 1 d . .
H30A H 0.359702 -0.035872 0.217633 0.082 Uiso 1 1 calc R .
H30B H 0.340242 -0.115864 0.178191 0.082 Uiso 1 1 calc R .
C29 C 0.2545(3) -0.0250(2) 0.10502(17) 0.0589(11) Uani 1 1 d . .
C27 C 0.1758(3) -0.0113(2) -0.04430(16) 0.0556(9) Uani 1 1 d . .
C28 C 0.1285(3) 0.0375(3) 0.04448(18) 0.0670(12) Uani 1 1 d . .
H28A H 0.077503 0.078231 0.054124 0.080 Uiso 1 1 calc R .
H28B H 0.103865 -0.023530 0.046588 0.080 Uiso 1 1 calc R .
C35 C 0.3057(3) 0.2168(2) -0.04596(14) 0.0473(8) Uani 1 1 d . .
O11 O 0.37715(19) 0.26384(15) -0.03870(10) 0.0520(6) Uani 1 1 d . .
O3 O -0.37077(18) 0.60270(15) 0.18979(10) 0.0482(6) Uani 1 1 d . U

loop_
_atom_site_aniso_label
_atom_site_aniso_U_11
_atom_site_aniso_U_22
_atom_site_aniso_U_33
_atom_site_aniso_U_23
_atom_site_aniso_U_13
_atom_site_aniso_U_12
Co1 0.0233(2) 0.0215(2) 0.0374(2) -0.00320(14) 0.00153(15) -0.00130(13)
O6 0.0315(11) 0.0408(13) 0.0744(16) 0.0057(12) 0.0109(11) -0.0040(10)
O5 0.0208(10) 0.0347(11) 0.0587(14) -0.0067(10) -0.0005(9) -0.0042(8)
O12 0.0738(17) 0.0362(12) 0.0444(13) -0.0014(10) 0.0069(12) -0.0101(12)
O2 0.0248(10) 0.0503(13) 0.0457(12) 0.0034(10) 0.0067(9) 0.0115(9)
C12 0.0220(12) 0.0279(14) 0.0310(14) 0.0000(11) 0.0031(10) 0.0017(10)
N1 0.0327(12) 0.0218(12) 0.0377(13) -0.0030(9) 0.0015(10) -0.0035(9)
O4 0.0707(17) 0.0319(12) 0.0584(15) 0.0057(11) 0.0078(13) 0.0025(11)
O9 0.103(2) 0.0290(13) 0.0534(15) 0.0088(11) -0.0002(14) -0.0061(13)
C10 0.0311(14) 0.0266(14) 0.0292(14) 0.0028(11) 0.0045(11) 0.0000(11)
N2 0.0622(17) 0.0197(12) 0.0515(16) -0.0061(11) 0.0060(13) -0.0053(11)
C15 0.0334(15) 0.0327(16) 0.0388(16) 0.0027(13) 0.0006(13) -0.0071(12)
C2 0.0214(13) 0.0282(14) 0.0474(17) -0.0061(12) 0.0017(12) 0.0011(11)
C6 0.0244(13) 0.0385(16) 0.0389(16) 0.0077(13) 0.0000(12) 0.0008(12)
C5 0.0220(12) 0.0265(13) 0.0336(14) -0.0040(11) 0.0041(11) -0.0001(10)
O10 0.102(2) 0.0304(13) 0.0667(17) -0.0039(12) -0.0017(15) -0.0059(13)
C8 0.0225(13) 0.0264(13) 0.0304(13) -0.0001(11) 0.0020(10) -0.0002(10)
C11 0.0213(12) 0.0316(14) 0.0363(15) -0.0013(12) 0.0070(11) -0.0028(11)
C1 0.0272(14) 0.0319(16) 0.0462(17) -0.0114(13) 0.0072(12) -0.0037(12)
C13 0.0247(13) 0.0240(13) 0.0320(14) 0.0025(11) 0.0039(11) -0.0012(10)
O1 0.0337(12) 0.0464(15) 0.107(2) 0.0367(15) 0.0023(13) 0.0063(10)
C9 0.0243(13) 0.0275(14) 0.0360(15) 0.0044(11) -0.0011(11) 0.0014(11)
C7 0.0296(14) 0.0382(16) 0.0452(17) 0.0074(13) 0.0070(13) -0.0022(12)
O8 0.102(2) 0.0371(14) 0.0672(18) -0.0013(13) 0.0033(16) -0.0144(14)
N6 0.070(2) 0.0302(14) 0.0565(18) -0.0011(13) 0.0112(15) -0.0057(13)
N10 0.087(2) 0.0283(14) 0.0606(19) -0.0041(14) 0.0180(18) -0.0070(15)
C4 0.0268(13) 0.0316(15) 0.0392(16) 0.0029(12) 0.0042(12) 0.0050(11)
C21 0.0454(16) 0.0191(13) 0.0383(16) 0.0000(11) 0.0043(13) -0.0043(12)
C33 0.074(2) 0.0249(15) 0.0394(17) -0.0088(13) 0.0148(16) -0.0059(15)
N13 0.078(2) 0.0351(16) 0.0545(18) -0.0023(13) -0.0087(16) -0.0067(14)
C3 0.0219(13) 0.0365(16) 0.0429(16) -0.0019(13) -0.0033(12) 0.0044(11)
N14 0.095(3) 0.0322(16) 0.0419(16) 0.0037(12) -0.0015(16) -0.0005(15)
N3 0.090(3) 0.0285(14) 0.0444(16) -0.0001(12) -0.0089(16) 0.0035(15)
N7 0.085(2) 0.0317(14) 0.0427(16) -0.0015(12) 0.0054(15) -0.0110(14)
N5 0.0653(19) 0.0351(15) 0.0567(18) -0.0031(13) 0.0005(15) -0.0030(13)
N11 0.076(2) 0.0324(15) 0.0601(19) -0.0078(14) 0.0188(17) -0.0100(14)
C14 0.0241(14) 0.0305(15) 0.0447(16) -0.0020(13) -0.0005(12) 0.0029(11)
N9 0.099(3) 0.0269(14) 0.0490(17) -0.0004(13) 0.0062(17) -0.0007(15)
O7 0.097(2) 0.0319(14) 0.087(2) -0.0137(13) 0.0228(17) -0.0149(13)
N4 0.084(2) 0.0339(15) 0.0472(17) 0.0024(13) -0.0048(15) -0.0055(15)
N12 0.090(3) 0.0376(16) 0.069(2) -0.0061(15) 0.0090(19) -0.0089(16)
C23 0.077(2) 0.0209(15) 0.0447(18) -0.0083(13) 0.0051(17) 0.0007(15)
C22 0.066(2) 0.0299(16) 0.0455(18) -0.0086(14) 0.0175(16) -0.0059(15)
N8 0.098(3) 0.0282(15) 0.0444(16) 0.0063(12) 0.0049(17) 0.0000(15)
C20 0.0460(17) 0.0239(14) 0.0402(16) -0.0032(12) 0.0082(13) -0.0087(12)
C34 0.068(2) 0.0274(16) 0.066(2) -0.0046(16) 0.0081(19) 0.0056(15)
C41 0.073(2) 0.0335(18) 0.058(2) -0.0092(16) 0.0274(19) -0.0066(16)
C17 0.058(2) 0.0179(14) 0.0531(19) -0.0018(13) 0.0060(16) -0.0034(13)
C19 0.068(2) 0.0391(18) 0.0377(17) -0.0014(14) 0.0114(16) -0.0097(16)
C38 0.102(3) 0.0338(18) 0.0308(17) 0.0060(13) -0.0083(18) -0.0051(18)
C39 0.072(2) 0.0386(19) 0.061(2) 0.0033(17) -0.0178(19) 0.0015(17)
C37 0.104(3) 0.0278(18) 0.0370(18) 0.0098(14) -0.0022(19) 0.0021(19)
C32 0.103(3) 0.0256(16) 0.046(2) -0.0070(14) 0.006(2) -0.0105(18)
C40 0.066(2) 0.0389(19) 0.072(3) -0.0040(18) -0.003(2) -0.0006(17)
C18 0.080(3) 0.0260(16) 0.051(2) 0.0114(14) 0.0068(18) -0.0051(16)
C43 0.115(3) 0.0302(17) 0.0287(16) 0.0047(14) -0.0003(18) -0.001(2)
C26 0.093(3) 0.039(2) 0.050(2) -0.0050(16) -0.020(2) -0.0108(19)
C42 0.091(3) 0.0310(17) 0.049(2) -0.0066(15) 0.027(2) -0.0053(17)
C25 0.095(3) 0.0303(17) 0.0331(17) -0.0009(14) -0.0085(18) -0.0015(17)
C24 0.076(3) 0.0199(16) 0.060(2) -0.0046(14) 0.0012(18) -0.0035(15)
C36 0.094(3) 0.0282(17) 0.050(2) 0.0102(15) -0.0074(19) 0.0063(17)
C30 0.118(4) 0.0325(18) 0.057(2) 0.0081(17) 0.032(2) -0.011(2)
C29 0.077(3) 0.039(2) 0.064(2) -0.0089(17) 0.034(2) -0.0125(18)
C27 0.064(2) 0.040(2) 0.062(2) -0.0025(17) -0.0077(18) -0.0101(17)
C28 0.076(3) 0.048(2) 0.078(3) -0.010(2) 0.018(2) -0.0168(19)
C35 0.068(2) 0.0189(14) 0.054(2) 0.0029(14) -0.0083(17) 0.0055(15)
O11 0.0737(17) 0.0285(12) 0.0532(14) 0.0024(10) -0.0023(12) -0.0024(12)
O3 0.0607(14) 0.0304(9) 0.0551(14) -0.0132(10) 0.0189(12) -0.0026(10)

loop_
_atom_type_symbol
_atom_type_description
_atom_type_scat_dispersion_real
_atom_type_scat_dispersion_imag
_atom_type_scat_source
C C 0.0033 0.0016 'International Tables Vol C Tables 4.2.6.8 and 6.1.1.4'
H H 0.0000 0.0000 'International Tables Vol C Tables 4.2.6.8 and 6.1.1.4'
Co Co 0.3494 0.9721 'International Tables Vol C Tables 4.2.6.8 and 6.1.1.4'
N N 0.0061 0.0033 'International Tables Vol C Tables 4.2.6.8 and 6.1.1.4'
O O 0.0106 0.0060 'International Tables Vol C Tables 4.2.6.8 and 6.1.1.4'

loop_
_geom_angle_atom_site_label_1
_geom_angle_atom_site_label_2
_geom_angle_atom_site_label_3
_geom_angle
_geom_angle_site_symmetry_1
_geom_angle_site_symmetry_3
O6 Co1 O4 84.44(9) 1_455 2_455
O5 Co1 O6 58.52(8) 1_455 1_455
O5 Co1 N1 104.89(9) 1_455 .
O5 Co1 O4 82.86(9) 1_455 2_455
O5 Co1 O3 133.66(9) 1_455 .
O2 Co1 O6 151.86(9) . 1_455
O2 Co1 O5 93.57(9) . 1_455
O2 Co1 N1 101.92(9) . .
O2 Co1 O4 96.39(9) . 2_455
O2 Co1 O3 112.48(10) . .
N1 Co1 O6 83.72(9) . 1_455
N1 Co1 O4 159.51(9) . 2_455
N1 Co1 O3 106.10(9) . .
O3 Co1 O6 91.79(9) . 1_455
O3 Co1 O4 57.64(8) . 2_455
C1 O6 Co1 82.57(17) . 1_655
C1 O5 Co1 98.17(18) . 1_655
C14 O2 Co1 116.60(19) . .
C11 C12 C14 122.1(2) . .
C13 C12 C11 120.0(2) . .
C13 C12 C14 117.9(2) . .
C21 N1 Co1 119.52(19) . .
C17 N1 Co1 122.6(2) . .
C17 N1 C21 117.8(3) . .
C15 O4 Co1 83.21(19) . 2_445
C11 C10 C15 122.0(2) . .
C9 C10 C15 118.2(2) . .
C9 C10 C11 119.8(2) . .
H2A N2 H2B 107.8 . .
C23 N2 H2A 109.0 . .
C23 N2 H2B 109.0 . .
C22 N2 H2A 109.0 . .
C22 N2 H2B 109.0 . .
C22 N2 C23 113.0(3) . .
O4 C15 C10 118.9(3) . .
O4 C15 O3 120.9(3) . 2_445
O3 C15 C10 120.2(3) 2_445 .
C7 C2 C1 120.0(3) . .
C3 C2 C1 121.2(3) . .
C3 C2 C7 118.8(3) . .
C5 C6 H6 119.2 . .
C7 C6 H6 119.2 . .
C7 C6 C5 121.6(3) . .
C6 C5 C8 120.8(2) . .
C6 C5 C4 117.7(2) . .
C4 C5 C8 121.4(2) . .
C13 C8 C5 119.3(2) . .
C13 C8 C9 118.0(2) . .
C9 C8 C5 122.6(2) . .
C12 C11 C10 119.7(2) . .
C12 C11 H11 120.2 . .
C10 C11 H11 120.2 . .
O6 C1 O5 120.7(3) . .
O6 C1 C2 120.6(3) . .
O5 C1 C2 118.7(3) . .
C12 C13 C8 121.1(2) . .
C12 C13 H13 119.5 . .
C8 C13 H13 119.5 . .
C10 C9 C8 121.4(2) . .
C10 C9 H9 119.3 . .
C8 C9 H9 119.3 . .
C2 C7 H7 120.0 . .
C6 C7 C2 120.0(3) . .
C6 C7 H7 120.0 . .
C33 N6 C34 122.1(3) . .
C33 N6 C41 112.9(3) . .
C34 N6 C41 124.7(3) . .
C42 N10 C30 123.5(3) . .
C29 N10 C42 112.1(3) . .
C29 N10 C30 123.3(3) . .
C5 C4 H4 119.6 . .
C3 C4 C5 120.8(3) . .
C3 C4 H4 119.6 . .
N1 C21 H21 118.4 . .
N1 C21 C20 123.1(3) . .
C20 C21 H21 118.4 . .
O12 C33 N6 126.4(3) . .
O12 C33 N7 125.5(4) . .
N6 C33 N7 108.1(3) . .
C26 N13 C39 123.5(3) . .
C27 N13 C39 112.8(3) . .
C27 N13 C26 122.9(3) . .
C2 C3 H3 119.5 . .
C4 C3 C2 121.0(3) . .
C4 C3 H3 119.5 . .
C38 N14 C26 123.5(3) . .
C25 N14 C38 111.9(4) . .
C25 N14 C26 122.2(3) . .
C37 N3 C38 112.4(3) . .
C37 N3 C36 123.4(3) . .
C36 N3 C38 123.7(4) . .
C33 N7 C32 122.5(3) . .
C33 N7 C42 112.3(3) . .
C32 N7 C42 124.1(3) . .
C40 N5 C34 123.6(3) . .
C35 N5 C34 121.9(3) . .
C35 N5 C40 112.2(3) . .
C29 N11 C41 111.3(3) . .
C29 N11 C28 122.1(3) . .
C28 N11 C41 123.3(3) . .
O2 C14 C12 117.1(3) . .
O1 C14 O2 123.7(3) . .
O1 C14 C12 119.2(2) . .
C37 N9 C43 112.0(4) 3_655 .
C37 N9 C30 123.2(3) 3_655 .
C30 N9 C43 123.9(3) . .
C39 N4 C36 124.4(3) . .
C35 N4 C39 112.1(3) . .
C35 N4 C36 122.2(3) . .
C27 N12 C40 112.1(3) . .
C27 N12 C28 122.9(3) . .
C28 N12 C40 124.9(3) . .
N2 C23 H23A 108.9 . .
N2 C23 H23B 108.9 . .
N2 C23 C24 113.4(3) . .
H23A C23 H23B 107.7 . .
C24 C23 H23A 108.9 . .
C24 C23 H23B 108.9 . .
N2 C22 H22A 109.3 . .
N2 C22 H22B 109.3 . .
N2 C22 C20 111.7(3) . .
H22A C22 H22B 107.9 . .
C20 C22 H22A 109.3 . .
C20 C22 H22B 109.3 . .
C32 N8 C43 123.3(3) . .
C25 N8 C32 122.8(3) 3_655 .
C25 N8 C43 112.8(3) 3_655 .
C21 C20 C22 119.6(3) . .
C19 C20 C21 118.3(3) . .
C19 C20 C22 122.2(3) . .
N6 C34 N5 113.2(3) . .
N6 C34 H34A 108.9 . .
N6 C34 H34B 108.9 . .
N5 C34 H34A 108.9 . .
N5 C34 H34B 108.9 . .
H34A C34 H34B 107.8 . .
N6 C41 N11 114.8(3) . .
N6 C41 H41 111.6 . .
N6 C41 C42 102.9(3) . .
N11 C41 H41 111.6 . .
N11 C41 C42 103.8(3) . .
C42 C41 H41 111.6 . .
N1 C17 H17 118.5 . .
N1 C17 C18 123.0(3) . .
C18 C17 H17 118.5 . .
C20 C19 H19 120.5 . .
C20 C19 C18 118.9(3) . .
C18 C19 H19 120.5 . .
N14 C38 N3 113.4(3) . .
N14 C38 H38 112.0 . .
N14 C38 C43 103.8(3) . 3_655
N3 C38 H38 112.0 . .
N3 C38 C43 103.1(3) . 3_655
C43 C38 H38 112.0 3_655 .
N13 C39 H39 111.8 . .
N13 C39 C40 103.2(3) . .
N4 C39 N13 113.8(3) . .
N4 C39 H39 111.8 . .
N4 C39 C40 103.8(3) . .
C40 C39 H39 111.8 . .
O10 C37 N3 126.3(4) . .
O10 C37 N9 125.1(4) . 3_655
N3 C37 N9 108.7(3) . 3_655
N7 C32 H32A 108.9 . .
N7 C32 H32B 108.9 . .
N8 C32 N7 113.4(3) . .
N8 C32 H32A 108.9 . .
N8 C32 H32B 108.9 . .
H32A C32 H32B 107.7 . .
N5 C40 N12 114.3(3) . .
N5 C40 C39 103.1(3) . .
N5 C40 H40 111.7 . .
N12 C40 C39 103.7(3) . .
N12 C40 H40 111.7 . .
C39 C40 H40 111.7 . .
C17 C18 C19 118.9(3) . .
C17 C18 H18 120.6 . .
C19 C18 H18 120.6 . .
N9 C43 N8 114.4(3) . .
N9 C43 C38 103.8(3) . 3_655
N9 C43 H43 111.7 . .
N8 C43 C38 102.8(3) . 3_655
N8 C43 H43 111.7 . .
C38 C43 H43 111.7 3_655 .
N13 C26 N14 113.1(3) . .
N13 C26 H26A 109.0 . .
N13 C26 H26B 109.0 . .
N14 C26 H26A 109.0 . .
N14 C26 H26B 109.0 . .
H26A C26 H26B 107.8 . .
N10 C42 C41 103.1(3) . .
N10 C42 H42 111.8 . .
N7 C42 N10 114.1(3) . .
N7 C42 C41 103.5(3) . .
N7 C42 H42 111.8 . .
C41 C42 H42 111.8 . .
O9 C25 N14 125.3(4) . .
O9 C25 N8 126.1(4) . 3_655
N8 C25 N14 108.6(3) 3_655 .
C23 C24 C24 111.3(4) . 3_455
C23 C24 H24A 109.4 . .
C23 C24 H24B 109.4 . .
C24 C24 H24A 109.4 3_455 .
C24 C24 H24B 109.4 3_455 .
H24A C24 H24B 108.0 . .
N3 C36 N4 113.5(3) . .
N3 C36 H36A 108.9 . .
N3 C36 H36B 108.9 . .
N4 C36 H36A 108.9 . .
N4 C36 H36B 108.9 . .
H36A C36 H36B 107.7 . .
N10 C30 H30A 108.7 . .
N10 C30 H30B 108.7 . .
N9 C30 N10 114.1(3) . .
N9 C30 H30A 108.7 . .
N9 C30 H30B 108.7 . .
H30A C30 H30B 107.6 . .
N11 C29 N10 109.0(3) . .
O7 C29 N10 125.1(4) . .
O7 C29 N11 125.9(4) . .
O8 C27 N13 126.0(4) . .
O8 C27 N12 125.8(4) . .
N13 C27 N12 108.2(3) . .
N11 C28 N12 113.8(4) . .
N11 C28 H28A 108.8 . .
N11 C28 H28B 108.8 . .
N12 C28 H28A 108.8 . .
N12 C28 H28B 108.8 . .
H28A C28 H28B 107.7 . .
N5 C35 N4 108.6(3) . .
O11 C35 N5 126.1(3) . .
O11 C35 N4 125.3(4) . .
C15 O3 Co1 97.74(19) 2_455 .

loop_
_geom_bond_atom_site_label_1
_geom_bond_atom_site_label_2
_geom_bond_distance
_geom_bond_site_symmetry_2
Co1 O6 2.389(2) 1_455
Co1 O5 2.043(2) 1_455
Co1 O2 2.000(2) .
Co1 N1 2.072(2) .
Co1 O4 2.392(3) 2_455
Co1 O3 2.073(2) .
O6 C1 1.254(4) .
O5 C1 1.263(4) .
O12 C33 1.213(4) .
O2 C14 1.260(3) .
C12 C11 1.387(4) .
C12 C13 1.385(4) .
C12 C14 1.503(4) .
N1 C21 1.338(4) .
N1 C17 1.333(4) .
O4 C15 1.244(4) .
O9 C25 1.221(4) .
C10 C15 1.510(4) .
C10 C11 1.392(4) .
C10 C9 1.382(4) .
N2 H2A 0.8900 .
N2 H2B 0.8900 .
N2 C23 1.491(4) .
N2 C22 1.487(4) .
C15 O3 1.252(4) 2_445
C2 C1 1.494(4) .
C2 C7 1.386(4) .
C2 C3 1.386(4) .
C6 H6 0.9300 .
C6 C5 1.387(4) .
C6 C7 1.379(4) .
C5 C8 1.487(4) .
C5 C4 1.398(4) .
O10 C37 1.223(5) .
C8 C13 1.394(4) .
C8 C9 1.395(4) .
C11 H11 0.9300 .
C13 H13 0.9300 .
O1 C14 1.239(4) .
C9 H9 0.9300 .
C7 H7 0.9300 .
O8 C27 1.212(4) .
N6 C33 1.356(5) .
N6 C34 1.441(5) .
N6 C41 1.444(4) .
N10 C42 1.445(4) .
N10 C30 1.452(6) .
N10 C29 1.368(6) .
C4 H4 0.9300 .
C4 C3 1.370(4) .
C21 H21 0.9300 .
C21 C20 1.384(4) .
C33 N7 1.370(5) .
N13 C39 1.458(5) .
N13 C26 1.442(5) .
N13 C27 1.361(5) .
C3 H3 0.9300 .
N14 C38 1.442(5) .
N14 C26 1.451(6) .
N14 C25 1.374(5) .
N3 C38 1.458(4) .
N3 C37 1.358(6) .
N3 C36 1.423(5) .
N7 C32 1.439(5) .
N7 C42 1.442(5) .
N5 C34 1.453(5) .
N5 C40 1.445(5) .
N5 C35 1.361(5) .
N11 C41 1.452(4) .
N11 C29 1.361(5) .
N11 C28 1.437(6) .
N9 C37 1.382(5) 3_655
N9 C43 1.442(5) .
N9 C30 1.431(6) .
O7 C29 1.228(4) .
N4 C39 1.433(5) .
N4 C36 1.452(5) .
N4 C35 1.367(5) .
N12 C40 1.453(5) .
N12 C27 1.383(5) .
N12 C28 1.446(6) .
C23 H23A 0.9700 .
C23 H23B 0.9700 .
C23 C24 1.501(5) .
C22 H22A 0.9700 .
C22 H22B 0.9700 .
C22 C20 1.510(4) .
N8 C32 1.438(5) .
N8 C43 1.448(4) .
N8 C25 1.356(5) 3_655
C20 C19 1.375(5) .
C34 H34A 0.9700 .
C34 H34B 0.9700 .
C41 H41 0.9800 .
C41 C42 1.544(6) .
C17 H17 0.9300 .
C17 C18 1.369(5) .
C19 H19 0.9300 .
C19 C18 1.390(5) .
C38 H38 0.9800 .
C38 C43 1.551(6) 3_655
C39 H39 0.9800 .
C39 C40 1.545(6) .
C32 H32A 0.9700 .
C32 H32B 0.9700 .
C40 H40 0.9800 .
C18 H18 0.9300 .
C43 H43 0.9800 .
C26 H26A 0.9700 .
C26 H26B 0.9700 .
C42 H42 0.9800 .
C24 C24 1.521(6) 3_455
C24 H24A 0.9700 .
C24 H24B 0.9700 .
C36 H36A 0.9700 .
C36 H36B 0.9700 .
C30 H30A 0.9700 .
C30 H30B 0.9700 .
C28 H28A 0.9700 .
C28 H28B 0.9700 .
C35 O11 1.217(4) .

loop_
_geom_torsion_atom_site_label_1
_geom_torsion_atom_site_label_2
_geom_torsion_atom_site_label_3
_geom_torsion_atom_site_label_4
_geom_torsion
_geom_torsion_site_symmetry_1
_geom_torsion_site_symmetry_4
Co1 O6 C1 O5 -2.1(3) 1_655 .
Co1 O6 C1 C2 175.4(3) 1_655 .
Co1 O5 C1 O6 2.5(3) 1_655 .
Co1 O5 C1 C2 -175.1(2) 1_655 .
Co1 O2 C14 C12 -172.85(19) . .
Co1 O2 C14 O1 7.6(4) . .
Co1 N1 C21 C20 177.1(2) . .
Co1 N1 C17 C18 -177.6(3) . .
Co1 O4 C15 C10 170.5(2) 2_445 .
Co1 O4 C15 O3 -6.9(3) 2_445 2_445
O12 C33 N7 C32 10.8(5) . .
O12 C33 N7 C42 179.1(3) . .
N1 C21 C20 C22 179.9(3) . .
N1 C21 C20 C19 -0.2(5) . .
N1 C17 C18 C19 1.4(6) . .
N2 C23 C24 C24 -177.7(4) . 3_455
N2 C22 C20 C21 65.4(4) . .
N2 C22 C20 C19 -114.4(4) . .
C15 C10 C11 C12 -179.0(3) . .
C15 C10 C9 C8 -179.3(3) . .
C6 C5 C8 C13 -27.7(4) . .
C6 C5 C8 C9 153.0(3) . .
C6 C5 C4 C3 1.8(4) . .
C5 C6 C7 C2 1.5(5) . .
C5 C8 C13 C12 -179.2(2) . .
C5 C8 C9 C10 178.0(3) . .
C5 C4 C3 C2 0.8(4) . .
C8 C5 C4 C3 -175.5(3) . .
C11 C12 C13 C8 1.5(4) . .
C11 C12 C14 O2 14.2(4) . .
C11 C12 C14 O1 -166.2(3) . .
C11 C10 C15 O4 122.0(3) . .
C11 C10 C15 O3 -60.5(4) . 2_445
C11 C10 C9 C8 0.8(4) . .
C1 C2 C7 C6 -178.2(3) . .
C1 C2 C3 C4 177.1(3) . .
C13 C12 C11 C10 -2.1(4) . .
C13 C12 C14 O2 -164.7(3) . .
C13 C12 C14 O1 15.0(4) . .
C13 C8 C9 C10 -1.3(4) . .
C9 C10 C15 O4 -57.9(4) . .
C9 C10 C15 O3 119.5(3) . 2_445
C9 C10 C11 C12 1.0(4) . .
C9 C8 C13 C12 0.2(4) . .
C7 C2 C1 O6 22.7(4) . .
C7 C2 C1 O5 -159.7(3) . .
C7 C2 C3 C4 -2.3(4) . .
C7 C6 C5 C8 174.3(3) . .
C7 C6 C5 C4 -3.0(4) . .
N6 C33 N7 C32 -167.7(3) . .
N6 C33 N7 C42 0.5(4) . .
N6 C41 C42 N10 -123.4(3) . .
N6 C41 C42 N7 -4.2(3) . .
C4 C5 C8 C13 149.5(3) . .
C4 C5 C8 C9 -29.8(4) . .
C21 N1 C17 C18 0.1(5) . .
C21 C20 C19 C18 1.7(5) . .
C33 N6 C34 N5 93.6(4) . .
C33 N6 C41 N11 -107.2(4) . .
C33 N6 C41 C42 4.9(4) . .
C33 N7 C32 N8 -107.1(4) . .
C33 N7 C42 N10 113.7(4) . .
C33 N7 C42 C41 2.4(4) . .
N13 C39 C40 N5 116.3(3) . .
N13 C39 C40 N12 -3.2(4) . .
C3 C2 C1 O6 -156.7(3) . .
C3 C2 C1 O5 20.9(4) . .
C3 C2 C7 C6 1.1(4) . .
N11 C41 C42 N10 -3.4(3) . .
N11 C41 C42 N7 115.8(3) . .
C14 C12 C11 C10 179.1(3) . .
C14 C12 C13 C8 -179.6(2) . .
N4 C39 C40 N5 -2.7(4) . .
N4 C39 C40 N12 -122.2(3) . .
C23 N2 C22 C20 -173.6(3) . .
C22 N2 C23 C24 176.8(3) . .
C22 C20 C19 C18 -178.5(3) . .
C20 C19 C18 C17 -2.3(6) . .
C34 N6 C33 O12 3.5(5) . .
C34 N6 C33 N7 -178.0(3) . .
C34 N6 C41 N11 67.0(5) . .
C34 N6 C41 C42 179.1(3) . .
C34 N5 C40 N12 -81.5(4) . .
C34 N5 C40 C39 166.7(3) . .
C34 N5 C35 N4 -166.7(3) . .
C34 N5 C35 O11 12.9(5) . .
C41 N6 C33 O12 177.9(3) . .
C41 N6 C33 N7 -3.6(4) . .
C41 N6 C34 N5 -80.1(4) . .
C41 N11 C29 N10 -8.3(4) . .
C41 N11 C29 O7 172.6(4) . .
C41 N11 C28 N12 95.8(4) . .
C17 N1 C21 C20 -0.7(5) . .
C38 N14 C26 N13 -91.5(4) . .
C38 N14 C25 O9 -177.9(3) . .
C38 N14 C25 N8 2.9(4) . 3_655
C38 N3 C37 O10 179.0(3) . .
C38 N3 C37 N9 -1.4(4) . 3_655
C38 N3 C36 N4 82.5(4) . .
C39 N13 C26 N14 82.6(5) . .
C39 N13 C27 O8 176.6(4) . .
C39 N13 C27 N12 -2.3(5) . .
C39 N4 C36 N3 -90.7(5) . .
C39 N4 C35 N5 1.6(4) . .
C39 N4 C35 O11 -178.0(3) . .
C37 N3 C38 N14 111.8(4) . .
C37 N3 C38 C43 0.3(4) . 3_655
C37 N3 C36 N4 -105.8(4) . .
C37 N9 C43 N8 113.0(4) 3_655 .
C37 N9 C43 C38 1.7(4) 3_655 3_655
C37 N9 C30 N10 -106.9(4) 3_655 .
C32 N7 C42 N10 -78.2(4) . .
C32 N7 C42 C41 170.5(3) . .
C32 N8 C43 N9 80.0(4) . .
C32 N8 C43 C38 -168.2(3) . 3_655
C40 N5 C34 N6 96.4(4) . .
C40 N5 C35 N4 -3.6(4) . .
C40 N5 C35 O11 176.0(3) . .
C40 N12 C27 O8 -179.0(4) . .
C40 N12 C27 N13 0.0(5) . .
C40 N12 C28 N11 -79.7(5) . .
C43 N9 C30 N10 85.1(5) . .
C43 N8 C32 N7 -87.6(4) . .
C26 N13 C39 N4 -74.8(5) . .
C26 N13 C39 C40 173.3(4) . .
C26 N13 C27 O8 6.7(7) . .
C26 N13 C27 N12 -172.2(4) . .
C26 N14 C38 N3 83.3(5) . .
C26 N14 C38 C43 -165.5(3) . 3_655
C26 N14 C25 O9 -15.1(5) . .
C26 N14 C25 N8 165.8(3) . 3_655
C42 N10 C30 N9 -86.8(4) . .
C42 N10 C29 N11 5.9(4) . .
C42 N10 C29 O7 -175.0(4) . .
C42 N7 C32 N8 86.1(4) . .
C25 N14 C38 N3 -114.0(4) . .
C25 N14 C38 C43 -2.9(4) . 3_655
C25 N14 C26 N13 107.6(4) . .
C25 N8 C32 N7 105.1(4) 3_655 .
C25 N8 C43 N9 -111.7(4) 3_655 .
C25 N8 C43 C38 0.2(4) 3_655 3_655
C36 N3 C38 N14 -75.7(5) . .
C36 N3 C38 C43 172.7(3) . 3_655
C36 N3 C37 O10 6.6(6) . .
C36 N3 C37 N9 -173.8(3) . 3_655
C36 N4 C39 N13 82.4(4) . .
C36 N4 C39 C40 -166.2(3) . .
C36 N4 C35 N5 168.9(3) . .
C36 N4 C35 O11 -10.7(5) . .
C30 N10 C42 N7 78.9(4) . .
C30 N10 C42 C41 -169.5(3) . .
C30 N10 C29 N11 174.1(3) . .
C30 N10 C29 O7 -6.8(6) . .
C30 N9 C43 N8 -77.8(4) . .
C30 N9 C43 C38 170.9(3) . 3_655
C29 N10 C42 N7 -112.8(4) . .
C29 N10 C42 C41 -1.3(4) . .
C29 N10 C30 N9 106.3(4) . .
C29 N11 C41 N6 118.8(4) . .
C29 N11 C41 C42 7.2(4) . .
C29 N11 C28 N12 -106.4(4) . .
C27 N13 C39 N4 115.4(4) . .
C27 N13 C39 C40 3.5(4) . .
C27 N13 C26 N14 -108.6(4) . .
C27 N12 C40 N5 -109.3(4) . .
C27 N12 C40 C39 2.1(5) . .
C27 N12 C28 N11 95.2(5) . .
C28 N11 C41 N6 -81.3(5) . .
C28 N11 C41 C42 167.1(3) . .
C28 N11 C29 N10 -168.5(3) . .
C28 N11 C29 O7 12.4(6) . .
C28 N12 C40 N5 66.1(5) . .
C28 N12 C40 C39 177.5(4) . .
C28 N12 C27 O8 5.5(7) . .
C28 N12 C27 N13 -175.5(4) . .
C35 N5 C34 N6 -102.5(4) . .
C35 N5 C40 N12 115.7(4) . .
C35 N5 C40 C39 4.0(4) . .
C35 N4 C39 N13 -110.7(4) . .
C35 N4 C39 C40 0.8(4) . .
C35 N4 C36 N3 103.6(4) . .

loop_
_platon_squeeze_void_nr
_platon_squeeze_void_average_x
_platon_squeeze_void_average_y
_platon_squeeze_void_average_z
_platon_squeeze_void_volume
_platon_squeeze_void_count_electrons
_platon_squeeze_void_content
1 0.184 0.017 0.184 1529 409 ' '
